data_4333406
loop_
_publ_author_name
'Kou, Hui-Zhong'
'Sato, Osamu'

_publ_section_title
;
 New Oxalate-Bridged CrIII&#x2212;MnIIPolymeric Network Incorporating a
 Spin-Crossover [Co(terpy)2]2+Cation
;
_journal_issue 23
_journal_name_full 'Inorganic Chemistry'
_journal_page_first 9513
_journal_page_last 9515
_journal_paper_doi 10.1021/ic701043f
_journal_volume 46
_journal_year 2007
_chemical_formula_sum 'C36.5 H28 Cl Co Cr Mn N6 O14.5'
_chemical_formula_weight 983.97
_chemical_name_systematic
; 
 ? 
;
_space_group_IT_number 9
_symmetry_cell_setting monoclinic
_symmetry_space_group_name_Hall 'C -2yc'
_symmetry_space_group_name_H-M 'C 1 c 1'
_atom_sites_solution_hydrogens geom
_atom_sites_solution_primary direct
_atom_sites_solution_secondary difmap
_audit_creation_method SHELXL-97
_cell_angle_alpha 90.00
_cell_angle_beta 101.63(3)
_cell_angle_gamma 90.00
_cell_formula_units_Z 4
_cell_length_a 12.991(3)
_cell_length_b 12.200(2)
_cell_length_c 25.812(5)
_cell_measurement_temperature 173(2)
_cell_volume 4007.0(14)
_computing_molecular_graphics xp
_computing_publication_material SHELXTL
_computing_structure_refinement 'SHELXL-97 (Sheldrick, 1997)'
_computing_structure_solution 'SHELXS-97 (Sheldrick, 1990)'
_diffrn_ambient_temperature 173(2)
_diffrn_detector_area_resol_mean 0.66
_diffrn_measured_fraction_theta_full 0.994
_diffrn_measured_fraction_theta_max 0.994
_diffrn_measurement_device_type 'Rigaku IP'
_diffrn_measurement_method '\w scans'
_diffrn_radiation_monochromator graphite
_diffrn_radiation_source 'fine-focus sealed tube'
_diffrn_radiation_type MoK\a
_diffrn_radiation_wavelength 0.71073
_diffrn_reflns_av_R_equivalents 0.0762
_diffrn_reflns_av_sigmaI/netI 0.0966
_diffrn_reflns_limit_h_max 10
_diffrn_reflns_limit_h_min -16
_diffrn_reflns_limit_k_max 15
_diffrn_reflns_limit_k_min -11
_diffrn_reflns_limit_l_max 32
_diffrn_reflns_limit_l_min -32
_diffrn_reflns_number 8128
_diffrn_reflns_theta_full 27.00
_diffrn_reflns_theta_max 27.00
_diffrn_reflns_theta_min 3.10
_exptl_absorpt_coefficient_mu 1.130
_exptl_absorpt_correction_type none
_exptl_crystal_colour 'intense red'
_exptl_crystal_density_diffrn 1.631
_exptl_crystal_density_method 'not measured'
_exptl_crystal_description prism
_exptl_crystal_F_000 1992
_exptl_crystal_size_max 0.2
_exptl_crystal_size_mid 0.15
_exptl_crystal_size_min 0.10
_refine_diff_density_max 0.398
_refine_diff_density_min -0.283
_refine_diff_density_rms 0.064
_refine_ls_abs_structure_details 'Flack H D (1983), Acta Cryst. A39, 876-881'
_refine_ls_abs_structure_Flack 0.45(3)
_refine_ls_extinction_method none
_refine_ls_goodness_of_fit_ref 1.045
_refine_ls_hydrogen_treatment constr
_refine_ls_matrix_type full
_refine_ls_number_parameters 559
_refine_ls_number_reflns 5975
_refine_ls_number_restraints 2
_refine_ls_restrained_S_all 1.045
_refine_ls_R_factor_all 0.1104
_refine_ls_R_factor_gt 0.0695
_refine_ls_shift/su_max 0.000
_refine_ls_shift/su_mean 0.000
_refine_ls_structure_factor_coef Fsqd
_refine_ls_weighting_details 'calc w=1/[\s^2^(Fo^2^)+(0.0100P)^2^+15.0000P] where P=(Fo^2^+2Fc^2^)/3'
_refine_ls_weighting_scheme calc
_refine_ls_wR_factor_gt 0.1045
_refine_ls_wR_factor_ref 0.1131
_reflns_number_gt 4036
_reflns_number_total 5975
_reflns_threshold_expression >2sigma(I)
_cod_data_source_file ic701043fsup1.cif
_cod_data_source_block 1
_cod_depositor_comments
;
The following automatic conversions were performed:

'_symmetry_cell_setting' value 'Monoclinic' changed to 'monoclinic'
according to /home/saulius/struct/CIF-dictionaries/cif_core.dic
dictionary named 'cif_core.dic' version 2.4.2 from 2011-04-26.

Automatic conversion script
Id: cif_fix_values 1891 2012-01-12 08:04:46Z andrius 
;
_cod_original_cell_volume 4006.7(14)
_cod_original_sg_symbol_H-M Cc
_cod_original_formula_sum 'C36.50 H28 Cl Co Cr Mn N6 O14.50'
_cod_database_code 4333406

loop_
_symmetry_equiv_pos_as_xyz
'x, y, z'
'x, -y, z+1/2'
'x+1/2, y+1/2, z'
'x+1/2, -y+1/2, z+1/2'

loop_
_atom_site_label
_atom_site_type_symbol
_atom_site_fract_x
_atom_site_fract_y
_atom_site_fract_z
_atom_site_U_iso_or_equiv
_atom_site_adp_type
_atom_site_occupancy
_atom_site_symmetry_multiplicity
_atom_site_calc_flag
_atom_site_refinement_flags
Co1 Co 0.17160(10) 0.17960(8) 0.28514(5) 0.0372(3) Uani 1 1 d .
N6 N 0.1744(7) 0.1649(5) 0.3594(3) 0.0424(19) Uani 1 1 d .
N1 N 0.1049(6) 0.0299(5) 0.2615(3) 0.0374(17) Uani 1 1 d .
C32 C 0.0916(9) 0.1929(7) 0.3798(4) 0.056(3) Uani 1 1 d .
N3 N 0.3228(6) 0.1134(5) 0.3101(3) 0.0413(17) Uani 1 1 d .
N2 N 0.1689(6) 0.1873(5) 0.2116(3) 0.0402(18) Uani 1 1 d .
N4 N 0.2311(6) 0.3335(5) 0.2816(3) 0.0431(17) Uani 1 1 d .
C18 C 0.1004(8) 0.0102(6) 0.2101(3) 0.045(2) Uani 1 1 d .
C27 C 0.3470(8) 0.0932(6) 0.3626(3) 0.048(2) Uani 1 1 d .
C8 C 0.2578(8) 0.4050(7) 0.3201(4) 0.056(3) Uani 1 1 d .
H8A H 0.2546 0.3837 0.3543 0.067 Uiso 1 1 calc R
N5 N 0.0257(7) 0.2505(5) 0.2913(4) 0.056(2) Uani 1 1 d .
C17 C 0.1350(7) 0.0993(6) 0.1804(3) 0.041(2) Uani 1 1 d .
C26 C 0.4454(9) 0.0577(7) 0.3879(4) 0.063(3) Uani 1 1 d .
H26A H 0.4596 0.0440 0.4241 0.076 Uiso 1 1 calc R
C33 C 0.0065(9) 0.2403(7) 0.3407(5) 0.059(3) Uani 1 1 d .
C23 C 0.4001(8) 0.0971(6) 0.2825(4) 0.050(2) Uani 1 1 d .
H23A H 0.3860 0.1108 0.2463 0.060 Uiso 1 1 calc R
C12 C 0.2393(8) 0.3633(6) 0.2313(3) 0.047(2) Uani 1 1 d .
C9 C 0.2905(9) 0.5115(8) 0.3120(4) 0.072(3) Uani 1 1 d .
H9A H 0.3088 0.5602 0.3401 0.086 Uiso 1 1 calc R
C34 C -0.0888(11) 0.2756(8) 0.3519(6) 0.084(4) Uani 1 1 d .
H34A H -0.1026 0.2685 0.3857 0.101 Uiso 1 1 calc R
C31 C 0.0925(11) 0.1743(10) 0.4331(5) 0.078(3) Uani 1 1 d .
H31A H 0.0354 0.1955 0.4475 0.094 Uiso 1 1 calc R
C36 C -0.1408(11) 0.3342(8) 0.2624(8) 0.098(5) Uani 1 1 d .
H36A H -0.1886 0.3680 0.2356 0.117 Uiso 1 1 calc R
C15 C 0.1797(9) 0.1906(8) 0.1077(4) 0.066(3) Uani 1 1 d .
H15A H 0.1856 0.1908 0.0724 0.080 Uiso 1 1 calc R
C28 C 0.2618(9) 0.1175(7) 0.3902(3) 0.056(3) Uani 1 1 d .
C21 C 0.0353(9) -0.1462(7) 0.2731(4) 0.062(3) Uani 1 1 d .
H21A H 0.0139 -0.1975 0.2953 0.074 Uiso 1 1 calc R
C22 C 0.0749(8) -0.0448(6) 0.2917(4) 0.049(2) Uani 1 1 d .
H22A H 0.0804 -0.0292 0.3275 0.059 Uiso 1 1 calc R
C37 C -0.0480(10) 0.2963(7) 0.2540(5) 0.072(3) Uani 1 1 d .
H37A H -0.0345 0.3025 0.2201 0.086 Uiso 1 1 calc R
C16 C 0.1373(8) 0.1012(7) 0.1273(4) 0.057(3) Uani 1 1 d .
H16A H 0.1106 0.0430 0.1054 0.068 Uiso 1 1 calc R
C30 C 0.1754(13) 0.1262(12) 0.4637(5) 0.092(5) Uani 1 1 d .
H30A H 0.1754 0.1135 0.4992 0.111 Uiso 1 1 calc R
C19 C 0.0611(9) -0.0895(7) 0.1881(4) 0.066(3) Uani 1 1 d .
H19A H 0.0567 -0.1032 0.1523 0.079 Uiso 1 1 calc R
C24 C 0.4979(9) 0.0613(7) 0.3060(5) 0.062(3) Uani 1 1 d .
H24A H 0.5484 0.0493 0.2857 0.075 Uiso 1 1 calc R
C20 C 0.0290(10) -0.1674(8) 0.2201(5) 0.079(4) Uani 1 1 d .
H20A H 0.0031 -0.2344 0.2060 0.095 Uiso 1 1 calc R
C11 C 0.2687(9) 0.4675(7) 0.2194(4) 0.074(3) Uani 1 1 d .
H11A H 0.2710 0.4876 0.1849 0.088 Uiso 1 1 calc R
C25 C 0.5218(9) 0.0430(7) 0.3588(5) 0.072(3) Uani 1 1 d .
H25A H 0.5890 0.0208 0.3751 0.086 Uiso 1 1 calc R
C13 C 0.2067(7) 0.2784(6) 0.1917(3) 0.043(2) Uani 1 1 d .
Mn1 Mn -0.00138(12) 0.57554(10) 0.07266(6) 0.0520(4) Uani 1 1 d .
Cr1 Cr -0.13743(12) 0.98792(11) 0.00412(6) 0.0473(4) Uani 1 1 d .
Cl1 Cl -0.0561(3) 0.5608(2) 0.15474(11) 0.0856(10) Uani 1 1 d .
O11 O -0.1908(5) 0.9937(5) 0.0703(2) 0.0491(16) Uani 1 1 d .
O4 O -0.1839(5) 0.8314(4) -0.0073(2) 0.0543(17) Uani 1 1 d .
O5 O -0.0862(6) 1.0008(5) -0.0610(2) 0.0559(18) Uani 1 1 d .
O6 O -0.0789(5) 1.1337(4) 0.0164(2) 0.0530(18) Uani 1 1 d .
O2 O 0.0483(5) 0.7542(5) 0.0765(2) 0.0532(16) Uani 1 1 d .
C2 C -0.0176(8) 0.8131(7) 0.0493(3) 0.045(2) Uani 1 1 d .
O3 O -0.0064(5) 0.9167(4) 0.0429(2) 0.0487(15) Uani 1 1 d .
O1 O -0.1345(6) 0.6630(4) 0.0214(3) 0.0537(18) Uani 1 1 d .
O12 O -0.2793(5) 1.0421(5) -0.0275(2) 0.0542(18) Uani 1 1 d .
O7 O 0.0102(6) 1.2595(5) -0.0186(3) 0.069(2) Uani 1 1 d .
C4 C -0.0318(8) 1.1722(8) -0.0188(3) 0.051(2) Uani 1 1 d .
C6 C -0.2859(8) 1.0263(6) 0.0628(3) 0.044(2) Uani 1 1 d .
O8 O -0.0001(7) 1.1145(7) -0.1040(3) 0.089(3) Uani 1 1 d .
C1 C -0.1194(8) 0.7641(7) 0.0186(3) 0.045(2) Uani 1 1 d .
C3 C -0.0366(8) 1.0907(8) -0.0666(3) 0.053(2) Uani 1 1 d .
O1W O -0.0446(7) 0.4055(4) 0.0507(3) 0.079(2) Uani 1 1 d .
C14 C 0.2142(8) 0.2806(7) 0.1387(3) 0.058(3) Uani 1 1 d .
H14A H 0.2417 0.3414 0.1246 0.070 Uiso 1 1 calc R
C29 C 0.2607(11) 0.0953(10) 0.4430(4) 0.079(4) Uani 1 1 d .
H29 H 0.3173 0.0597 0.4642 0.094 Uiso 1 1 calc R
C35 C -0.1621(11) 0.3211(9) 0.3116(8) 0.091(5) Uani 1 1 d .
H35 H -0.2268 0.3432 0.3180 0.109 Uiso 1 1 calc R
C10 C 0.2950(11) 0.5419(7) 0.2615(5) 0.087(4) Uani 1 1 d .
H10A H 0.3157 0.6127 0.2550 0.105 Uiso 1 1 calc R
O2W O 0.1872(8) 1.2383(8) -0.1037(3) 0.122(3) Uani 1 1 d .
O13 O -0.0989(16) 0.2597(13) 0.1156(7) 0.101(6) Uani 0.50 1 d P
C5 C -0.3376(9) 1.0503(7) 0.0050(3) 0.050(3) Uani 1 1 d .
O10 O -0.3366(6) 1.0367(5) 0.0976(2) 0.0615(18) Uani 1 1 d .
O9 O -0.4315(6) 1.0759(5) -0.0042(3) 0.0578(19) Uani 1 1 d .
C38 C -0.2004(18) 0.283(2) 0.1165(12) 0.097(9) Uani 0.50 1 d P

loop_
_atom_site_aniso_label
_atom_site_aniso_U_11
_atom_site_aniso_U_22
_atom_site_aniso_U_33
_atom_site_aniso_U_23
_atom_site_aniso_U_13
_atom_site_aniso_U_12
Co1 0.0449(7) 0.0322(5) 0.0371(6) 0.0003(5) 0.0140(5) -0.0035(5)
N6 0.060(6) 0.031(3) 0.040(4) -0.007(3) 0.019(4) -0.013(3)
N1 0.047(5) 0.033(3) 0.033(4) -0.003(3) 0.011(3) -0.009(3)
C32 0.066(7) 0.052(5) 0.061(6) -0.018(5) 0.040(6) -0.014(5)
N3 0.046(5) 0.034(3) 0.047(4) -0.001(3) 0.018(4) -0.004(3)
N2 0.039(5) 0.044(4) 0.036(4) 0.006(3) 0.004(4) 0.001(3)
N4 0.046(5) 0.037(3) 0.047(4) 0.004(3) 0.010(4) -0.001(3)
C18 0.058(6) 0.039(4) 0.036(4) -0.013(4) 0.006(4) -0.013(4)
C27 0.064(7) 0.036(4) 0.042(5) -0.003(4) 0.005(5) -0.005(4)
C8 0.064(7) 0.052(5) 0.047(5) -0.009(4) -0.001(5) -0.003(5)
N5 0.055(6) 0.037(4) 0.076(6) -0.008(4) 0.012(5) -0.005(4)
C17 0.043(5) 0.047(4) 0.033(4) 0.003(4) 0.007(4) -0.003(4)
C26 0.073(8) 0.050(5) 0.055(6) -0.006(4) -0.016(6) 0.005(5)
C33 0.062(7) 0.035(4) 0.090(8) -0.018(5) 0.043(6) -0.012(5)
C23 0.054(7) 0.036(4) 0.059(6) -0.001(4) 0.008(5) -0.005(4)
C12 0.054(6) 0.037(4) 0.046(5) 0.008(4) 0.000(4) 0.000(4)
C9 0.082(9) 0.061(6) 0.063(7) -0.010(5) -0.008(6) -0.018(6)
C34 0.090(10) 0.057(6) 0.125(11) -0.031(7) 0.069(9) -0.016(7)
C31 0.086(9) 0.095(8) 0.069(7) -0.022(7) 0.052(7) -0.024(8)
C36 0.067(9) 0.045(6) 0.186(16) -0.016(8) 0.036(10) -0.004(6)
C15 0.080(9) 0.080(7) 0.043(5) 0.007(5) 0.022(6) -0.005(6)
C28 0.079(8) 0.055(5) 0.032(5) -0.010(4) 0.005(5) -0.022(6)
C21 0.078(8) 0.047(5) 0.065(7) 0.008(5) 0.024(6) -0.012(5)
C22 0.064(7) 0.045(5) 0.041(5) 0.000(4) 0.018(5) -0.009(5)
C37 0.068(8) 0.048(5) 0.099(9) -0.001(5) 0.019(7) 0.000(5)
C16 0.076(8) 0.051(5) 0.043(5) 0.001(4) 0.010(5) -0.006(5)
C30 0.107(13) 0.134(12) 0.037(7) 0.001(7) 0.020(8) -0.032(10)
C19 0.092(9) 0.058(6) 0.044(5) -0.008(4) 0.008(5) -0.024(6)
C24 0.063(8) 0.043(5) 0.080(8) -0.006(5) 0.012(6) 0.008(5)
C20 0.108(10) 0.047(5) 0.077(8) -0.023(5) 0.006(7) -0.037(6)
C11 0.098(10) 0.061(6) 0.057(6) 0.016(5) 0.004(6) -0.021(6)
C25 0.059(8) 0.053(6) 0.095(9) -0.007(6) -0.005(7) 0.012(5)
C13 0.048(6) 0.041(4) 0.039(5) 0.014(4) 0.006(4) -0.003(4)
Mn1 0.0644(11) 0.0469(7) 0.0453(8) -0.0041(7) 0.0129(7) 0.0105(8)
Cr1 0.0594(11) 0.0456(7) 0.0374(7) 0.0011(6) 0.0112(7) 0.0071(8)
Cl1 0.124(3) 0.0818(18) 0.0618(17) -0.0152(14) 0.0440(19) -0.0074(18)
O11 0.056(5) 0.058(4) 0.035(3) 0.004(3) 0.013(3) 0.006(3)
O4 0.056(4) 0.040(3) 0.058(4) 0.004(3) -0.011(3) 0.004(3)
O5 0.063(5) 0.063(4) 0.044(4) -0.010(3) 0.016(3) 0.004(4)
O6 0.080(5) 0.044(3) 0.037(3) -0.005(3) 0.017(3) -0.001(3)
O2 0.048(4) 0.052(3) 0.057(4) -0.004(3) 0.003(3) 0.011(3)
C2 0.055(7) 0.049(5) 0.035(5) -0.009(4) 0.017(5) 0.011(5)
O3 0.054(4) 0.040(3) 0.051(4) -0.003(3) 0.007(3) 0.003(3)
O1 0.052(5) 0.044(3) 0.061(4) -0.008(3) 0.002(4) 0.001(3)
O12 0.063(5) 0.065(4) 0.035(3) 0.006(3) 0.011(3) 0.012(4)
O7 0.091(6) 0.053(4) 0.068(5) -0.004(3) 0.029(4) -0.022(4)
C4 0.068(7) 0.059(6) 0.027(4) 0.002(4) 0.014(4) 0.015(5)
C6 0.056(6) 0.041(4) 0.039(5) -0.002(4) 0.021(4) 0.008(4)
O8 0.112(7) 0.114(6) 0.053(4) -0.017(4) 0.041(5) -0.031(6)
C1 0.053(6) 0.041(5) 0.044(5) -0.013(4) 0.016(4) -0.003(5)
C3 0.054(7) 0.064(6) 0.044(5) -0.009(5) 0.016(5) -0.003(5)
O1W 0.129(8) 0.042(3) 0.069(5) -0.013(3) 0.026(5) 0.001(4)
C14 0.067(7) 0.060(6) 0.046(5) 0.017(4) 0.007(5) -0.007(5)
C29 0.092(11) 0.101(8) 0.040(6) 0.002(6) 0.006(6) -0.013(8)
C35 0.054(8) 0.060(7) 0.167(15) -0.026(9) 0.039(10) 0.002(6)
C10 0.122(12) 0.045(6) 0.080(8) 0.012(5) -0.016(8) -0.028(6)
O2W 0.116(9) 0.172(9) 0.080(6) -0.025(6) 0.026(6) -0.032(7)
O13 0.126(18) 0.098(11) 0.085(13) -0.007(9) 0.036(12) -0.010(12)
C5 0.077(8) 0.038(5) 0.034(5) -0.002(4) 0.012(5) 0.014(5)
O10 0.073(5) 0.072(4) 0.042(4) 0.010(3) 0.017(4) 0.021(4)
O9 0.060(5) 0.068(4) 0.047(4) 0.004(3) 0.012(4) 0.019(4)
C38 0.029(13) 0.110(18) 0.15(3) -0.031(17) 0.014(15) -0.019(13)

loop_
_atom_type_symbol
_atom_type_description
_atom_type_scat_dispersion_real
_atom_type_scat_dispersion_imag
_atom_type_scat_source
C C 0.0033 0.0016 'International Tables Vol C Tables 4.2.6.8 and 6.1.1.4'
H H 0.0000 0.0000 'International Tables Vol C Tables 4.2.6.8 and 6.1.1.4'
N N 0.0061 0.0033 'International Tables Vol C Tables 4.2.6.8 and 6.1.1.4'
O O 0.0106 0.0060 'International Tables Vol C Tables 4.2.6.8 and 6.1.1.4'
Cl Cl 0.1484 0.1585 'International Tables Vol C Tables 4.2.6.8 and 6.1.1.4'
Cr Cr 0.3209 0.6236 'International Tables Vol C Tables 4.2.6.8 and 6.1.1.4'
Mn Mn 0.3368 0.7283 'International Tables Vol C Tables 4.2.6.8 and 6.1.1.4'
Co Co 0.3494 0.9721 'International Tables Vol C Tables 4.2.6.8 and 6.1.1.4'

loop_
_geom_angle_atom_site_label_1
_geom_angle_atom_site_label_2
_geom_angle_atom_site_label_3
_geom_angle
_geom_angle_site_symmetry_1
_geom_angle_site_symmetry_3
N2 Co1 N6 177.5(3) . .
N2 Co1 N4 80.8(3) . .
N6 Co1 N4 101.5(3) . .
N2 Co1 N1 80.0(3) . .
N6 Co1 N1 97.8(3) . .
N4 Co1 N1 160.6(3) . .
N2 Co1 N3 98.9(3) . .
N6 Co1 N3 80.1(3) . .
N4 Co1 N3 91.6(3) . .
N1 Co1 N3 93.5(3) . .
N2 Co1 N5 102.6(3) . .
N6 Co1 N5 78.5(4) . .
N4 Co1 N5 88.9(3) . .
N1 Co1 N5 93.1(3) . .
N3 Co1 N5 158.3(3) . .
C32 N6 C28 121.2(8) . .
C32 N6 Co1 121.0(7) . .
C28 N6 Co1 117.6(6) . .
C22 N1 C18 120.4(7) . .
C22 N1 Co1 126.8(6) . .
C18 N1 Co1 112.6(5) . .
N6 C32 C31 120.0(11) . .
N6 C32 C33 112.9(9) . .
C31 C32 C33 127.1(10) . .
C27 N3 C23 116.9(8) . .
C27 N3 Co1 113.1(6) . .
C23 N3 Co1 129.7(6) . .
C13 N2 C17 121.4(7) . .
C13 N2 Co1 119.0(6) . .
C17 N2 Co1 119.5(5) . .
C8 N4 C12 118.7(7) . .
C8 N4 Co1 128.5(6) . .
C12 N4 Co1 112.8(5) . .
N1 C18 C19 119.9(8) . .
N1 C18 C17 115.6(7) . .
C19 C18 C17 124.4(8) . .
N3 C27 C26 122.5(9) . .
N3 C27 C28 113.9(8) . .
C26 C27 C28 123.5(9) . .
N4 C8 C9 123.2(9) . .
N4 C8 H8A 118.4 . .
C9 C8 H8A 118.4 . .
C37 N5 C33 118.4(10) . .
C37 N5 Co1 129.8(8) . .
C33 N5 Co1 111.7(7) . .
N2 C17 C16 120.4(7) . .
N2 C17 C18 112.1(7) . .
C16 C17 C18 127.5(8) . .
C25 C26 C27 119.0(10) . .
C25 C26 H26A 120.5 . .
C27 C26 H26A 120.5 . .
N5 C33 C34 120.4(12) . .
N5 C33 C32 115.5(9) . .
C34 C33 C32 124.1(11) . .
N3 C23 C24 122.2(9) . .
N3 C23 H23A 118.9 . .
C24 C23 H23A 118.9 . .
N4 C12 C11 122.2(8) . .
N4 C12 C13 114.1(7) . .
C11 C12 C13 123.5(8) . .
C10 C9 C8 117.9(9) . .
C10 C9 H9A 121.1 . .
C8 C9 H9A 121.1 . .
C35 C34 C33 118.3(12) . .
C35 C34 H34A 120.8 . .
C33 C34 H34A 120.8 . .
C30 C31 C32 120.0(11) . .
C30 C31 H31A 120.0 . .
C32 C31 H31A 120.0 . .
C37 C36 C35 117.8(15) . .
C37 C36 H36A 121.1 . .
C35 C36 H36A 121.1 . .
C16 C15 C14 121.9(9) . .
C16 C15 H15A 119.1 . .
C14 C15 H15A 119.1 . .
N6 C28 C29 118.5(10) . .
N6 C28 C27 114.9(8) . .
C29 C28 C27 126.6(11) . .
C20 C21 C22 117.1(9) . .
C20 C21 H21A 121.4 . .
C22 C21 H21A 121.4 . .
N1 C22 C21 123.2(8) . .
N1 C22 H22A 118.4 . .
C21 C22 H22A 118.4 . .
N5 C37 C36 124.2(14) . .
N5 C37 H37A 117.9 . .
C36 C37 H37A 117.9 . .
C15 C16 C17 118.3(9) . .
C15 C16 H16A 120.8 . .
C17 C16 H16A 120.8 . .
C31 C30 C29 120.5(11) . .
C31 C30 H30A 119.7 . .
C29 C30 H30A 119.7 . .
C20 C19 C18 119.2(9) . .
C20 C19 H19A 120.4 . .
C18 C19 H19A 120.4 . .
C25 C24 C23 120.3(11) . .
C25 C24 H24A 119.8 . .
C23 C24 H24A 119.8 . .
C21 C20 C19 120.0(8) . .
C21 C20 H20A 120.0 . .
C19 C20 H20A 120.0 . .
C12 C11 C10 117.2(9) . .
C12 C11 H11A 121.4 . .
C10 C11 H11A 121.4 . .
C24 C25 C26 119.0(10) . .
C24 C25 H25A 120.5 . .
C26 C25 H25A 120.5 . .
N2 C13 C14 119.4(8) . .
N2 C13 C12 113.1(7) . .
C14 C13 C12 127.5(7) . .
O10 Mn1 O1W 93.2(3) 3_545 .
O10 Mn1 O1 152.4(3) 3_545 .
O1W Mn1 O1 99.9(3) . .
O10 Mn1 O2 86.6(2) 3_545 .
O1W Mn1 O2 167.2(3) . .
O1 Mn1 O2 75.3(2) . .
O10 Mn1 O9 73.9(3) 3_545 3_545
O1W Mn1 O9 84.6(3) . 3_545
O1 Mn1 O9 83.3(3) . 3_545
O2 Mn1 O9 83.1(2) . 3_545
O10 Mn1 Cl1 100.1(2) 3_545 .
O1W Mn1 Cl1 93.0(2) . .
O1 Mn1 Cl1 103.3(2) . .
O2 Mn1 Cl1 99.65(19) . .
O9 Mn1 Cl1 173.3(2) 3_545 .
O6 Cr1 O5 82.8(3) . .
O6 Cr1 O11 91.2(3) . .
O5 Cr1 O11 173.3(3) . .
O6 Cr1 O12 93.6(3) . .
O5 Cr1 O12 94.0(3) . .
O11 Cr1 O12 83.3(3) . .
O6 Cr1 O3 92.9(3) . .
O5 Cr1 O3 93.6(3) . .
O11 Cr1 O3 89.7(3) . .
O12 Cr1 O3 170.5(3) . .
O6 Cr1 O4 174.5(3) . .
O5 Cr1 O4 95.5(3) . .
O11 Cr1 O4 90.8(3) . .
O12 Cr1 O4 91.7(3) . .
O3 Cr1 O4 82.0(2) . .
C6 O11 Cr1 112.3(5) . .
C1 O4 Cr1 113.2(6) . .
C3 O5 Cr1 115.5(5) . .
C4 O6 Cr1 116.7(6) . .
C2 O2 Mn1 112.2(6) . .
O2 C2 O3 124.5(9) . .
O2 C2 C1 120.2(8) . .
O3 C2 C1 115.3(8) . .
C2 O3 Cr1 112.7(6) . .
C1 O1 Mn1 113.2(6) . .
C5 O12 Cr1 113.1(6) . .
O7 C4 O6 127.3(8) . .
O7 C4 C3 120.7(8) . .
O6 C4 C3 112.0(9) . .
O10 C6 O11 124.8(8) . .
O10 C6 C5 119.9(9) . .
O11 C6 C5 115.2(8) . .
O1 C1 O4 125.2(9) . .
O1 C1 C2 119.1(8) . .
O4 C1 C2 115.7(7) . .
O8 C3 O5 125.6(8) . .
O8 C3 C4 121.3(9) . .
O5 C3 C4 113.0(8) . .
C15 C14 C13 118.5(8) . .
C15 C14 H14A 120.7 . .
C13 C14 H14A 120.7 . .
C30 C29 C28 119.6(12) . .
C30 C29 H29 120.2 . .
C28 C29 H29 120.2 . .
C36 C35 C34 120.8(14) . .
C36 C35 H35 119.6 . .
C34 C35 H35 119.6 . .
C9 C10 C11 120.8(9) . .
C9 C10 H10A 119.6 . .
C11 C10 H10A 119.6 . .
O9 C5 O12 127.2(9) . .
O9 C5 C6 117.0(8) . .
O12 C5 C6 115.8(9) . .
C6 O10 Mn1 117.0(6) . 3_455
C5 O9 Mn1 112.0(6) . 3_455

loop_
_geom_bond_atom_site_label_1
_geom_bond_atom_site_label_2
_geom_bond_distance
_geom_bond_site_symmetry_2
Co1 N2 1.895(7) .
Co1 N6 1.920(7) .
Co1 N4 2.040(6) .
Co1 N1 2.060(6) .
Co1 N3 2.101(8) .
Co1 N5 2.119(9) .
N6 C32 1.333(12) .
N6 C28 1.375(12) .
N1 C22 1.309(10) .
N1 C18 1.339(10) .
C32 C31 1.392(14) .
C32 C33 1.458(15) .
N3 C27 1.350(10) .
N3 C23 1.360(11) .
N2 C13 1.357(9) .
N2 C17 1.360(10) .
N4 C8 1.314(10) .
N4 C12 1.373(10) .
C18 C19 1.394(11) .
C18 C17 1.453(11) .
C27 C26 1.383(13) .
C27 C28 1.462(14) .
C8 C9 1.395(13) .
C8 H8A 0.9300 .
N5 C37 1.334(13) .
N5 C33 1.355(12) .
C17 C16 1.376(12) .
C26 C25 1.371(15) .
C26 H26A 0.9300 .
C33 C34 1.395(14) .
C23 C24 1.365(13) .
C23 H23A 0.9300 .
C12 C11 1.380(11) .
C12 C13 1.459(11) .
C9 C10 1.368(15) .
C9 H9A 0.9300 .
C34 C35 1.378(19) .
C34 H34A 0.9300 .
C31 C30 1.336(17) .
C31 H31A 0.9300 .
C36 C37 1.349(16) .
C36 C35 1.361(19) .
C36 H36A 0.9300 .
C15 C16 1.365(12) .
C15 C14 1.380(13) .
C15 H15A 0.9300 .
C28 C29 1.393(13) .
C21 C20 1.377(14) .
C21 C22 1.388(12) .
C21 H21A 0.9300 .
C22 H22A 0.9300 .
C37 H37A 0.9300 .
C16 H16A 0.9300 .
C30 C29 1.376(17) .
C30 H30A 0.9300 .
C19 C20 1.378(14) .
C19 H19A 0.9300 .
C24 C25 1.354(15) .
C24 H24A 0.9300 .
C20 H20A 0.9300 .
C11 C10 1.405(14) .
C11 H11A 0.9300 .
C25 H25A 0.9300 .
C13 C14 1.389(12) .
Mn1 O10 2.160(7) 3_545
Mn1 O1W 2.194(6) .
Mn1 O1 2.227(7) .
Mn1 O2 2.270(6) .
Mn1 O9 2.341(7) 3_545
Mn1 Cl1 2.373(3) .
Cr1 O6 1.935(6) .
Cr1 O5 1.936(7) .
Cr1 O11 1.971(6) .
Cr1 O12 1.974(7) .
Cr1 O3 1.992(6) .
Cr1 O4 2.007(6) .
O11 C6 1.274(11) .
O4 C1 1.263(10) .
O5 C3 1.295(11) .
O6 C4 1.282(10) .
O2 C2 1.225(10) .
C2 O3 1.287(9) .
C2 C1 1.521(12) .
O1 C1 1.253(9) .
O12 C5 1.241(11) .
O7 C4 1.196(11) .
C4 C3 1.575(12) .
C6 O10 1.221(10) .
C6 C5 1.537(11) .
O8 C3 1.194(11) .
C14 H14A 0.9300 .
C29 H29 0.9300 .
C35 H35 0.9300 .
C10 H10A 0.9300 .
O13 C38 1.35(3) .
C5 O9 1.236(12) .
O10 Mn1 2.160(7) 3_455
O9 Mn1 2.341(7) 3_455
